data_4130885
loop_
_publ_author_name
'Kumar, Roopender'
'Linden, Anthony'
'Nevado, Cristina'

_publ_section_title
;
 Evidence for Direct Transmetalation of Au<sup>III</sup>-F with Boronic
 Acids.
;
_journal_issue 42
_journal_name_full 'Journal of the American Chemical Society'
_journal_page_first 13790
_journal_page_last 13793
_journal_paper_doi 10.1021/jacs.6b07763
_journal_volume 138
_journal_year 2016
_chemical_formula_moiety 'C12 H9 Au Cl2 F N'
_chemical_formula_sum 'C12 H9 Au Cl2 F N'
_chemical_formula_weight 454.07
_space_group_crystal_system orthorhombic
_space_group_IT_number 61
_space_group_name_Hall '-P 2ac 2ab'
_space_group_name_H-M_alt 'P b c a'
_atom_sites_solution_hydrogens geom
_atom_sites_solution_primary heavy
_audit_creation_method SHELXL-2014/7
_cell_angle_alpha 90
_cell_angle_beta 90
_cell_angle_gamma 90
_cell_formula_units_Z 8
_cell_length_a 7.8063(1)
_cell_length_b 17.0746(3)
_cell_length_c 17.8920(3)
_cell_measurement_reflns_used 74428
_cell_measurement_temperature 160(2)
_cell_measurement_theta_max 30.0
_cell_measurement_theta_min 2.0
_cell_volume 2384.81(7)
_computing_cell_refinement 'DENZO-SMN (Otwinowski & Minor, 1997)'
_computing_data_collection 'COLLECT (Nonius, 2000)'
_computing_data_reduction 'DENZO-SMN and SCALEPACK (Otwinowski & Minor, 1997)'
_computing_molecular_graphics 'ORTEPII (Johnson, 1976)'
_computing_publication_material 'SHELXL-2014 and PLATON (Spek, 2015)'
_computing_structure_refinement 'SHELXL-2014 (Sheldrick, 2015)'
_computing_structure_solution 'DIRDIF94 (Beurskens et al., 1994)'
_diffrn_ambient_temperature 160(2)
_diffrn_detector '65 mm CCD camera on \k goniostat'
_diffrn_detector_area_resol_mean 9
_diffrn_measured_fraction_theta_full 0.999
_diffrn_measured_fraction_theta_max 0.998
_diffrn_measurement_device_type 'Nonius KappaCCD area-detector diffractometer'
_diffrn_measurement_method '\f and \w scans with \k offsets'
_diffrn_radiation_monochromator 'horizontally mounted graphite crystal'
_diffrn_radiation_source 'Nonius FR590 sealed tube generator'
_diffrn_radiation_type 'Mo K\a'
_diffrn_radiation_wavelength 0.71073
_diffrn_reflns_av_R_equivalents 0.0651
_diffrn_reflns_av_unetI/netI 0.0249
_diffrn_reflns_Laue_measured_fraction_full 0.999
_diffrn_reflns_Laue_measured_fraction_max 0.998
_diffrn_reflns_limit_h_max 10
_diffrn_reflns_limit_h_min -10
_diffrn_reflns_limit_k_max 23
_diffrn_reflns_limit_k_min -23
_diffrn_reflns_limit_l_max 25
_diffrn_reflns_limit_l_min -25
_diffrn_reflns_number 42122
_diffrn_reflns_point_group_measured_fraction_full 0.999
_diffrn_reflns_point_group_measured_fraction_max 0.998
_diffrn_reflns_theta_full 25.242
_diffrn_reflns_theta_max 30.017
_diffrn_reflns_theta_min 2.386
_diffrn_standards_decay_% 0
_diffrn_standards_number 0
_exptl_absorpt_coefficient_mu 12.771
_exptl_absorpt_correction_T_max 0.484
_exptl_absorpt_correction_T_min 0.035
_exptl_absorpt_correction_type numerical
_exptl_absorpt_process_details '(Coppens et al., 1965)'
_exptl_crystal_colour colourless
_exptl_crystal_density_diffrn 2.529
_exptl_crystal_description needle
_exptl_crystal_F_000 1680
_exptl_crystal_size_max 0.35
_exptl_crystal_size_mid 0.10
_exptl_crystal_size_min 0.05
_refine_diff_density_max 1.899
_refine_diff_density_min -1.096
_refine_diff_density_rms 0.177
_refine_ls_extinction_method none
_refine_ls_goodness_of_fit_ref 1.075
_refine_ls_hydrogen_treatment constr
_refine_ls_matrix_type full
_refine_ls_number_parameters 155
_refine_ls_number_reflns 3471
_refine_ls_number_restraints 0
_refine_ls_restrained_S_all 1.075
_refine_ls_R_factor_all 0.0375
_refine_ls_R_factor_gt 0.0257
_refine_ls_shift/su_max 0.001
_refine_ls_shift/su_mean 0.000
_refine_ls_structure_factor_coef Fsqd
_refine_ls_weighting_details 'w=1/[\s^2^(Fo^2^)+(0.0202P)^2^+8.5508P] where P=(Fo^2^+2Fc^2^)/3'
_refine_ls_weighting_scheme calc
_refine_ls_wR_factor_gt 0.0535
_refine_ls_wR_factor_ref 0.0582
_reflns_Friedel_coverage 0.000
_reflns_number_gt 2872
_reflns_number_total 3473
_reflns_threshold_expression 'I > 2\s(I)'
_cod_data_source_file ja6b07763_si_002.cif
_cod_data_source_block NV1305
_cod_database_code 4130885
_shelx_shelxl_version_number 2014/7
_shelx_space_group_comment
;
The symmetry employed for this shelxl refinement is uniquely defined
by the following loop, which should always be used as a source of
symmetry information in preference to the above space-group names.
They are only intended as comments.
;

loop_
_space_group_symop_operation_xyz
'x, y, z'
'x+1/2, -y+1/2, -z'
'-x, y+1/2, -z+1/2'
'-x+1/2, -y, z+1/2'
'-x, -y, -z'
'-x-1/2, y-1/2, z'
'x, -y-1/2, z-1/2'
'x-1/2, y, -z-1/2'

loop_
_atom_site_label
_atom_site_type_symbol
_atom_site_fract_x
_atom_site_fract_y
_atom_site_fract_z
_atom_site_U_iso_or_equiv
_atom_site_adp_type
_atom_site_occupancy
_atom_site_site_symmetry_order
_atom_site_calc_flag
_atom_site_refinement_flags_posn
_atom_site_refinement_flags_adp
Au1 Au 0.19720(2) 0.10069(2) 0.23322(2) 0.02079(5) Uani 1 1 d . .
Cl1 Cl 0.35489(14) -0.01087(6) 0.19421(6) 0.0295(2) Uani 1 1 d . .
Cl2 Cl 0.15140(15) 0.13039(7) 0.11096(5) 0.0316(2) Uani 1 1 d . .
F1 F 0.0638(4) 0.29449(16) 0.45134(16) 0.0451(7) Uani 1 1 d . .
N1 N 0.2249(4) 0.0816(2) 0.34492(18) 0.0235(7) Uani 1 1 d . .
C1 C 0.2969(5) 0.0151(2) 0.3697(2) 0.0281(8) Uani 1 1 d . .
H1 H 0.3498 -0.0196 0.3352 0.034 Uiso 1 1 calc R U
C2 C 0.2951(6) -0.0033(3) 0.4448(3) 0.0329(10) Uani 1 1 d . .
H2 H 0.3520 -0.0488 0.4628 0.039 Uiso 1 1 calc R U
C3 C 0.2092(6) 0.0455(3) 0.4930(2) 0.0334(10) Uani 1 1 d . .
H3 H 0.2025 0.0320 0.5444 0.040 Uiso 1 1 calc R U
C4 C 0.1312(6) 0.1146(3) 0.4682(2) 0.0274(9) Uani 1 1 d . .
C5 C 0.1491(5) 0.1341(2) 0.3922(2) 0.0240(8) Uani 1 1 d . .
C6 C 0.0267(7) 0.1594(3) 0.5244(3) 0.0387(11) Uani 1 1 d . .
H61 H 0.0957 0.2022 0.5449 0.058 Uiso 1 1 calc R U
H62 H -0.0083 0.1242 0.5648 0.058 Uiso 1 1 calc R U
H63 H -0.0752 0.1809 0.4999 0.058 Uiso 1 1 calc R U
C7 C 0.0829(5) 0.2025(2) 0.3510(2) 0.0250(8) Uani 1 1 d . .
C8 C 0.0298(6) 0.2755(3) 0.3793(2) 0.0318(9) Uani 1 1 d . .
C9 C -0.0492(6) 0.3317(3) 0.3367(3) 0.0345(10) Uani 1 1 d . .
H9 H -0.0891 0.3787 0.3591 0.041 Uiso 1 1 calc R U
C10 C -0.0702(6) 0.3194(3) 0.2612(3) 0.0316(9) Uani 1 1 d . .
H10 H -0.1300 0.3568 0.2318 0.038 Uiso 1 1 calc R U
C11 C -0.0034(6) 0.2519(2) 0.2280(2) 0.0272(8) Uani 1 1 d . .
H11 H -0.0099 0.2449 0.1754 0.033 Uiso 1 1 calc R U
C12 C 0.0719(5) 0.1958(2) 0.2723(2) 0.0227(7) Uani 1 1 d . .

loop_
_atom_site_aniso_label
_atom_site_aniso_U_11
_atom_site_aniso_U_22
_atom_site_aniso_U_33
_atom_site_aniso_U_23
_atom_site_aniso_U_13
_atom_site_aniso_U_12
Au1 0.02207(8) 0.02475(8) 0.01556(8) 0.00065(5) -0.00022(5) -0.00391(5)
Cl1 0.0333(5) 0.0308(5) 0.0243(4) -0.0035(4) 0.0019(4) -0.0001(4)
Cl2 0.0384(5) 0.0394(5) 0.0169(4) 0.0030(4) -0.0008(4) -0.0023(4)
F1 0.069(2) 0.0365(15) 0.0298(14) -0.0115(11) -0.0046(14) 0.0018(14)
N1 0.0280(18) 0.0304(17) 0.0121(14) 0.0015(12) -0.0007(13) -0.0044(13)
C1 0.032(2) 0.029(2) 0.0237(19) 0.0026(16) -0.0029(17) -0.0020(17)
C2 0.040(2) 0.032(2) 0.027(2) 0.0079(17) -0.007(2) -0.0036(19)
C3 0.042(3) 0.040(2) 0.0185(18) 0.0065(17) -0.0008(19) -0.006(2)
C4 0.031(2) 0.035(2) 0.0163(17) -0.0021(15) -0.0011(16) -0.0065(17)
C5 0.0260(19) 0.0277(19) 0.0181(17) -0.0019(15) -0.0019(15) -0.0071(15)
C6 0.051(3) 0.043(3) 0.023(2) -0.0012(18) 0.008(2) -0.002(2)
C7 0.0249(19) 0.0279(19) 0.0223(18) -0.0004(15) -0.0004(16) -0.0045(16)
C8 0.033(2) 0.035(2) 0.027(2) -0.0040(17) -0.0005(19) -0.0046(18)
C9 0.033(2) 0.030(2) 0.041(3) 0.0000(19) 0.004(2) 0.0023(17)
C10 0.027(2) 0.029(2) 0.039(3) 0.0072(18) -0.002(2) -0.0005(16)
C11 0.028(2) 0.029(2) 0.0252(19) 0.0022(15) 0.0001(17) -0.0033(16)
C12 0.0219(18) 0.0261(18) 0.0202(17) -0.0004(14) -0.0004(15) -0.0045(15)

loop_
_atom_type_symbol
_atom_type_description
_atom_type_scat_dispersion_real
_atom_type_scat_dispersion_imag
_atom_type_scat_source
C C 0.0033 0.0016 'International Tables Vol C Tables 4.2.6.8 and 6.1.1.4'
H H 0.0000 0.0000 'International Tables Vol C Tables 4.2.6.8 and 6.1.1.4'
Au Au -2.0133 8.8022 'International Tables Vol C Tables 4.2.6.8 and 6.1.1.4'
Cl Cl 0.1484 0.1585 'International Tables Vol C Tables 4.2.6.8 and 6.1.1.4'
F F 0.0171 0.0103 'International Tables Vol C Tables 4.2.6.8 and 6.1.1.4'
N N 0.0061 0.0033 'International Tables Vol C Tables 4.2.6.8 and 6.1.1.4'

loop_
_geom_angle_atom_site_label_1
_geom_angle_atom_site_label_2
_geom_angle_atom_site_label_3
_geom_angle
C12 Au1 N1 80.81(15)
C12 Au1 Cl2 94.45(11)
N1 Au1 Cl2 175.22(10)
C12 Au1 Cl1 176.42(11)
N1 Au1 Cl1 96.04(10)
Cl2 Au1 Cl1 88.71(4)
C1 N1 C5 122.1(3)
C1 N1 Au1 120.3(3)
C5 N1 Au1 117.1(3)
N1 C1 C2 120.7(4)
N1 C1 H1 119.7
C2 C1 H1 119.7
C3 C2 C1 118.5(4)
C3 C2 H2 120.8
C1 C2 H2 120.8
C2 C3 C4 121.7(4)
C2 C3 H3 119.2
C4 C3 H3 119.2
C3 C4 C5 117.6(4)
C3 C4 C6 116.9(4)
C5 C4 C6 125.4(4)
N1 C5 C4 119.0(4)
N1 C5 C7 111.2(3)
C4 C5 C7 129.5(4)
C4 C6 H61 109.5
C4 C6 H62 109.5
H61 C6 H62 109.5
C4 C6 H63 109.5
H61 C6 H63 109.5
H62 C6 H63 109.5
C8 C7 C12 114.3(4)
C8 C7 C5 128.6(4)
C12 C7 C5 117.1(4)
F1 C8 C9 116.7(4)
F1 C8 C7 119.8(4)
C9 C8 C7 123.4(4)
C8 C9 C10 119.5(4)
C8 C9 H9 120.2
C10 C9 H9 120.2
C9 C10 C11 119.9(4)
C9 C10 H10 120.0
C11 C10 H10 120.0
C12 C11 C10 119.2(4)
C12 C11 H11 120.4
C10 C11 H11 120.4
C11 C12 C7 123.0(4)
C11 C12 Au1 124.5(3)
C7 C12 Au1 112.3(3)

loop_
_geom_bond_atom_site_label_1
_geom_bond_atom_site_label_2
_geom_bond_distance
Au1 C12 2.021(4)
Au1 N1 2.036(3)
Au1 Cl2 2.2739(10)
Au1 Cl1 2.3730(10)
F1 C8 1.354(5)
N1 C1 1.342(5)
N1 C5 1.367(5)
C1 C2 1.381(6)
C1 H1 0.9500
C2 C3 1.374(7)
C2 H2 0.9500
C3 C4 1.399(6)
C3 H3 0.9500
C4 C5 1.408(5)
C4 C6 1.503(6)
C5 C7 1.473(6)
C6 H61 0.9800
C6 H62 0.9800
C6 H63 0.9800
C7 C8 1.409(6)
C7 C12 1.415(5)
C8 C9 1.372(7)
C9 C10 1.376(6)
C9 H9 0.9500
C10 C11 1.398(6)
C10 H10 0.9500
C11 C12 1.376(6)
C11 H11 0.9500

loop_
_geom_torsion_atom_site_label_1
_geom_torsion_atom_site_label_2
_geom_torsion_atom_site_label_3
_geom_torsion_atom_site_label_4
_geom_torsion
C5 N1 C1 C2 0.9(6)
Au1 N1 C1 C2 -171.0(3)
N1 C1 C2 C3 3.8(7)
C1 C2 C3 C4 -3.0(7)
C2 C3 C4 C5 -2.3(7)
C2 C3 C4 C6 174.4(4)
C1 N1 C5 C4 -6.3(6)
Au1 N1 C5 C4 165.8(3)
C1 N1 C5 C7 179.0(4)
Au1 N1 C5 C7 -8.9(4)
C3 C4 C5 N1 6.8(6)
C6 C4 C5 N1 -169.5(4)
C3 C4 C5 C7 -179.6(4)
C6 C4 C5 C7 4.0(7)
N1 C5 C7 C8 -165.4(4)
C4 C5 C7 C8 20.6(7)
N1 C5 C7 C12 13.7(5)
C4 C5 C7 C12 -160.3(4)
C12 C7 C8 F1 -167.7(4)
C5 C7 C8 F1 11.4(7)
C12 C7 C8 C9 9.1(6)
C5 C7 C8 C9 -171.8(4)
F1 C8 C9 C10 172.9(4)
C7 C8 C9 C10 -4.0(7)
C8 C9 C10 C11 -3.3(7)
C9 C10 C11 C12 4.7(6)
C10 C11 C12 C7 1.0(6)
C10 C11 C12 Au1 -173.1(3)
C8 C7 C12 C11 -7.5(6)
C5 C7 C12 C11 173.2(4)
C8 C7 C12 Au1 167.2(3)
C5 C7 C12 Au1 -12.0(4)
